data_7060115
loop_
_publ_author_name
'Chauhan, Rohit Singh'
'Singh, Saurabh Kumar'
'Tyagi, Adish'
'Golen, James A.'
'Rheingold, Arnold L.'

_publ_section_title
;
 A serendipitous isolation of cocrystallized platinum--tin complexes:
 synthesis, structure and theoretical exploration
;
_journal_issue 48
_journal_name_full 'New Journal of Chemistry'
_journal_page_first 20945
_journal_page_last 20955
_journal_paper_doi 10.1039/D0NJ04639F
_journal_volume 44
_journal_year 2020
_chemical_formula_sum 'C52 H79 Cl6 N O3 P2 Pt Se Sn5'
_chemical_formula_weight 1908.30
_space_group_crystal_system triclinic
_space_group_IT_number 2
_space_group_name_Hall '-P 1'
_space_group_name_H-M_alt 'P -1'
_atom_sites_solution_hydrogens geom
_atom_sites_solution_primary direct
_atom_sites_solution_secondary 'Fourier differnce maps'
_audit_creation_method SHELXL-2014/6
_audit_update_record
;
2020-11-03 deposited with the CCDC.	2020-11-10 downloaded from the CCDC.
;
_cell_angle_alpha 92.263(2)
_cell_angle_beta 107.239(2)
_cell_angle_gamma 97.212(2)
_cell_formula_units_Z 2
_cell_length_a 12.2292(6)
_cell_length_b 16.2125(9)
_cell_length_c 17.2666(9)
_cell_measurement_reflns_used 9869
_cell_measurement_temperature 100(2)
_cell_measurement_theta_max 26.30
_cell_measurement_theta_min 2.57
_cell_volume 3233.1(3)
_computing_cell_refinement 'Bruker SAINT'
_computing_data_collection 'Bruker APEX2'
_computing_data_reduction 'Bruker SAINT'
_computing_molecular_graphics 'Bruker SHELXTL'
_computing_publication_material 'Bruker SHELXTL'
_computing_structure_refinement 'SHELXL-2018 (Sheldrick, 2018)'
_computing_structure_solution 'SHELXS-97 (Sheldrick, 2008)'
_diffrn_ambient_temperature 100(2)
_diffrn_measured_fraction_theta_full 0.992
_diffrn_measured_fraction_theta_max 0.948
_diffrn_measurement_device_type 'Bruker APEX-II CCD'
_diffrn_measurement_method '\f and \w scans'
_diffrn_radiation_type MoK\a
_diffrn_radiation_wavelength 0.71073
_diffrn_reflns_av_R_equivalents 0.0554
_diffrn_reflns_av_unetI/netI 0.0684
_diffrn_reflns_Laue_measured_fraction_full 0.992
_diffrn_reflns_Laue_measured_fraction_max 0.948
_diffrn_reflns_limit_h_max 15
_diffrn_reflns_limit_h_min -15
_diffrn_reflns_limit_k_max 18
_diffrn_reflns_limit_k_min -20
_diffrn_reflns_limit_l_max 20
_diffrn_reflns_limit_l_min -21
_diffrn_reflns_number 42115
_diffrn_reflns_point_group_measured_fraction_full 0.992
_diffrn_reflns_point_group_measured_fraction_max 0.948
_diffrn_reflns_theta_full 25.000
_diffrn_reflns_theta_max 26.415
_diffrn_reflns_theta_min 2.541
_exptl_absorpt_coefficient_mu 4.956
_exptl_absorpt_correction_T_max 0.745
_exptl_absorpt_correction_T_min 0.589
_exptl_absorpt_correction_type multi-scan
_exptl_absorpt_process_details sadabs
_exptl_crystal_colour yellow-orange
_exptl_crystal_density_diffrn 1.960
_exptl_crystal_description BLOCK
_exptl_crystal_F_000 1832
_exptl_crystal_size_max 0.200
_exptl_crystal_size_mid 0.150
_exptl_crystal_size_min 0.100
_refine_diff_density_max 2.288
_refine_diff_density_min -1.171
_refine_diff_density_rms 0.183
_refine_ls_extinction_method none
_refine_ls_goodness_of_fit_ref 1.089
_refine_ls_hydrogen_treatment constr
_refine_ls_matrix_type full
_refine_ls_number_parameters 630
_refine_ls_number_reflns 12602
_refine_ls_number_restraints 84
_refine_ls_restrained_S_all 1.088
_refine_ls_R_factor_all 0.0888
_refine_ls_R_factor_gt 0.0546
_refine_ls_shift/su_max 0.001
_refine_ls_shift/su_mean 0.000
_refine_ls_structure_factor_coef Fsqd
_refine_ls_weighting_details 'w=1/[\s^2^(Fo^2^)+(0.0371P)^2^+25.4583P] where P=(Fo^2^+2Fc^2^)/3'
_refine_ls_weighting_scheme calc
_refine_ls_wR_factor_gt 0.1102
_refine_ls_wR_factor_ref 0.1208
_reflns_Friedel_coverage 0.000
_reflns_number_gt 9213
_reflns_number_total 12602
_reflns_threshold_expression 'I > 2\s(I)'
_cod_data_source_file d0nj04639f2.cif
_cod_data_source_block ROHIT22
_cod_depositor_comments
;
The following automatic conversions were performed:

data item '_atom_sites_solution_primary' value 'direct methods' was
changed to 'direct'.

Automatic conversion script
Id: cif_fix_values 7556 2019-12-06 15:28:31Z antanas 

 Adding full bibliography for 7060114--7060115.cif.
;
_cod_database_code 7060115
_shelx_space_group_comment
; 
The symmetry employed for this shelxl refinement is uniquely defined 
by the following loop, which should always be used as a source of 
symmetry information in preference to the above space-group names. 
They are only intended as comments. 
;
_shelx_estimated_absorpt_t_min 0.437
_shelx_estimated_absorpt_t_max 0.637
_shelxl_version_number 2014/6

loop_
_space_group_symop_operation_xyz
'x, y, z'
'-x, -y, -z'

loop_
_atom_site_label
_atom_site_type_symbol
_atom_site_fract_x
_atom_site_fract_y
_atom_site_fract_z
_atom_site_U_iso_or_equiv
_atom_site_adp_type
_atom_site_occupancy
_atom_site_site_symmetry_order
_atom_site_calc_flag
_atom_site_refinement_flags_posn
_atom_site_refinement_flags_adp
_atom_site_refinement_flags_occupancy
_atom_site_disorder_assembly
_atom_site_disorder_group
Pt1 Pt 0.6652(2) 0.9992(2) 0.3087(2) 0.0294(9) Uani 0.58(4) 1 d . . P A 1
Pt1A Pt 0.6712(6) 0.9924(6) 0.3050(4) 0.0544(16) Uani 0.42(4) 1 d . . P A 2
P1 P 0.5993(2) 0.98599(14) 0.17026(15) 0.0323(5) Uani 1 1 d . . . . .
P2 P 0.5249(2) 1.07297(15) 0.31282(14) 0.0337(6) Uani 1 1 d . . . . .
Se1 Se 0.82362(12) 0.91769(8) 0.30012(8) 0.0371(3) Uani 0.5 1 d . . P A 1
Se2 Se 0.72929(12) 1.00246(9) 0.45700(9) 0.0434(4) Uani 0.5 1 d . . P A 1
Cl6 Cl 0.82362(12) 0.91769(8) 0.30012(8) 0.0371(3) Uani 0.5 1 d . . P A 2
Cl7 Cl 0.72929(12) 1.00246(9) 0.45700(9) 0.0434(4) Uani 0.5 1 d . . P A 2
C1 C 0.7053(8) 0.9640(6) 0.1198(6) 0.035(2) Uani 1 1 d . . . . .
C2 C 0.8036(8) 1.0234(6) 0.1313(6) 0.042(2) Uani 1 1 d . . . . .
H2 H 0.8147 1.0726 0.1660 0.051 Uiso 1 1 calc R U . . .
C3 C 0.8833(9) 1.0107(7) 0.0928(7) 0.057(3) Uani 1 1 d . . . . .
H3 H 0.9494 1.0516 0.1008 0.069 Uiso 1 1 calc R U . . .
C4 C 0.8696(9) 0.9392(8) 0.0420(8) 0.060(3) Uani 1 1 d . . . . .
H4 H 0.9262 0.9308 0.0160 0.072 Uiso 1 1 calc R U . . .
C5 C 0.7733(9) 0.8806(7) 0.0297(7) 0.050(3) Uani 1 1 d . . . . .
H5 H 0.7629 0.8319 -0.0057 0.060 Uiso 1 1 calc R U . . .
C6 C 0.6909(8) 0.8918(6) 0.0688(6) 0.041(2) Uani 1 1 d . . . . .
H6 H 0.6252 0.8506 0.0607 0.049 Uiso 1 1 calc R U . . .
C7 C 0.4803(8) 0.9000(5) 0.1343(6) 0.035(2) Uani 1 1 d . . . . .
C8 C 0.4893(9) 0.8266(6) 0.1729(6) 0.049(3) Uani 1 1 d . . . . .
H8 H 0.5557 0.8228 0.2176 0.059 Uiso 1 1 calc R U . . .
C9 C 0.4022(9) 0.7584(6) 0.1469(6) 0.052(3) Uani 1 1 d . . . . .
H9 H 0.4106 0.7072 0.1715 0.062 Uiso 1 1 calc R U . . .
C10 C 0.3048(9) 0.7661(6) 0.0856(7) 0.048(3) Uani 1 1 d . . . . .
H10 H 0.2444 0.7201 0.0682 0.058 Uiso 1 1 calc R U . . .
C11 C 0.2924(9) 0.8396(6) 0.0485(6) 0.044(3) Uani 1 1 d . . . . .
H11 H 0.2235 0.8441 0.0063 0.053 Uiso 1 1 calc R U . . .
C12 C 0.3808(8) 0.9075(6) 0.0729(6) 0.038(2) Uani 1 1 d . . . . .
H12 H 0.3725 0.9583 0.0475 0.045 Uiso 1 1 calc R U . . .
C13 C 0.5518(7) 1.0782(5) 0.1229(5) 0.031(2) Uani 1 1 d . . . . .
H13A H 0.6209 1.1206 0.1313 0.037 Uiso 1 1 calc R U . . .
H13B H 0.5187 1.0635 0.0636 0.037 Uiso 1 1 calc R U . . .
C14 C 0.4637(7) 1.1184(5) 0.1517(5) 0.031(2) Uani 1 1 d . . . . .
H14A H 0.4407 1.1649 0.1179 0.038 Uiso 1 1 calc R U . . .
H14B H 0.3938 1.0767 0.1432 0.038 Uiso 1 1 calc R U . . .
C15 C 0.5067(8) 1.1516(5) 0.2404(5) 0.031(2) Uani 1 1 d . . . . .
H15A H 0.4515 1.1872 0.2507 0.037 Uiso 1 1 calc R U . . .
H15B H 0.5820 1.1876 0.2503 0.037 Uiso 1 1 calc R U . . .
C16 C 0.3823(8) 1.0112(6) 0.2928(6) 0.040(2) Uani 1 1 d . . . . .
C17 C 0.2817(8) 1.0460(6) 0.2623(6) 0.041(2) Uani 1 1 d . . . . .
H17 H 0.2855 1.1032 0.2518 0.050 Uiso 1 1 calc R U . . .
C18 C 0.1757(9) 0.9964(7) 0.2472(7) 0.059(3) Uani 1 1 d . . . . .
H18 H 0.1064 1.0196 0.2257 0.071 Uiso 1 1 calc R U . . .
C19 C 0.1700(10) 0.9137(7) 0.2629(8) 0.069(4) Uani 1 1 d . . . . .
H19 H 0.0966 0.8808 0.2536 0.082 Uiso 1 1 calc R U . . .
C20 C 0.2685(10) 0.8783(7) 0.2919(9) 0.071(4) Uani 1 1 d . . . . .
H20 H 0.2634 0.8207 0.3009 0.085 Uiso 1 1 calc R U . . .
C21 C 0.3772(10) 0.9272(7) 0.3084(7) 0.059(3) Uani 1 1 d . . . . .
H21 H 0.4461 0.9036 0.3298 0.071 Uiso 1 1 calc R U . . .
C22 C 0.5515(8) 1.1366(6) 0.4075(5) 0.035(2) Uani 1 1 d . . . . .
C23 C 0.4762(9) 1.1296(6) 0.4532(6) 0.047(3) Uani 1 1 d . . . . .
H23 H 0.4105 1.0875 0.4382 0.057 Uiso 1 1 calc R U . . .
C24 C 0.4970(11) 1.1851(7) 0.5222(6) 0.059(3) Uani 1 1 d . . . . .
H24 H 0.4443 1.1816 0.5532 0.071 Uiso 1 1 calc R U . . .
C25 C 0.5930(12) 1.2439(7) 0.5445(6) 0.064(4) Uani 1 1 d . . . . .
H25 H 0.6067 1.2817 0.5909 0.077 Uiso 1 1 calc R U . . .
C26 C 0.6704(10) 1.2489(7) 0.5002(6) 0.058(3) Uani 1 1 d . . . . .
H26 H 0.7379 1.2893 0.5170 0.069 Uiso 1 1 calc R U . . .
C27 C 0.6504(10) 1.1963(6) 0.4328(6) 0.052(3) Uani 1 1 d . . . . .
H27 H 0.7041 1.2002 0.4026 0.063 Uiso 1 1 calc R U . . .
C28A C 0.876(2) 0.9062(18) 0.4132(10) 0.063(2) Uani 0.5 1 d G U P A 1
C29A C 0.9678(19) 0.8607(15) 0.4362(9) 0.063(2) Uani 0.5 1 d G U P A 1
H29B H 0.9925 0.8337 0.3959 0.075 Uiso 0.5 1 calc R U P A 1
C30A C 1.0235(15) 0.8548(12) 0.5182(10) 0.063(2) Uani 0.5 1 d G U P A 1
H30B H 1.0864 0.8237 0.5339 0.075 Uiso 0.5 1 calc R U P A 1
C31A C 0.9874(17) 0.8944(13) 0.5771(8) 0.063(2) Uani 0.5 1 d G U P A 1
H31B H 1.0255 0.8904 0.6332 0.075 Uiso 0.5 1 calc R U P A 1
N1A N 0.895(2) 0.9399(15) 0.5542(13) 0.114(7) Uani 0.5 1 d G U P A 1
C32A C 0.840(2) 0.9458(18) 0.4722(15) 0.063(2) Uani 0.5 1 d G U P A 1
C28 C 0.855(2) 0.9361(17) 0.4686(14) 0.063(2) Uani 0.5 1 d G U P A 2
C29 C 0.9203(18) 0.9204(14) 0.5460(11) 0.063(2) Uani 0.5 1 d G U P A 2
H29A H 0.9021 0.9405 0.5924 0.075 Uiso 0.5 1 calc R U P A 2
C30 C 1.0122(15) 0.8752(13) 0.5554(9) 0.063(2) Uani 0.5 1 d G U P A 2
H30A H 1.0567 0.8644 0.6083 0.075 Uiso 0.5 1 calc R U P A 2
C31 C 1.0389(16) 0.8457(13) 0.4875(11) 0.063(2) Uani 0.5 1 d G U P A 2
H31A H 1.1016 0.8148 0.4940 0.075 Uiso 0.5 1 calc R U P A 2
N1 N 0.974(2) 0.8615(16) 0.4101(9) 0.114(7) Uani 0.5 1 d G U P A 2
C32 C 0.882(2) 0.9067(19) 0.4007(10) 0.063(2) Uani 0.5 1 d G U P A 2
Sn1 Sn 1.17150(5) 0.37814(4) 0.73159(4) 0.03144(16) Uani 1 1 d . . . . .
Sn2 Sn 1.17864(5) 0.60855(4) 0.75685(3) 0.02748(15) Uani 1 1 d . . . . .
Sn3 Sn 0.92818(5) 0.49131(4) 0.74262(3) 0.02672(15) Uani 1 1 d . . . . .
Sn4 Sn 0.90897(5) 0.69152(4) 0.78709(4) 0.03243(16) Uani 1 1 d . . . . .
Sn5 Sn 0.64605(5) 0.55617(4) 0.76993(4) 0.03025(16) Uani 1 1 d . . . . .
Cl1 Cl 0.9636(2) 0.29997(17) 0.6951(2) 0.0574(7) Uani 1 1 d . . . . .
Cl2 Cl 1.36463(18) 0.47859(15) 0.76714(14) 0.0391(6) Uani 1 1 d . . . . .
Cl3 Cl 1.18486(19) 0.77481(14) 0.75893(15) 0.0388(6) Uani 1 1 d . . . . .
Cl4 Cl 0.72593(19) 0.73412(15) 0.82508(15) 0.0395(6) Uani 1 1 d . . . . .
Cl5 Cl 0.63558(19) 0.41268(15) 0.72153(14) 0.0396(6) Uani 1 1 d . . . . .
O1 O 1.1023(5) 0.4812(4) 0.7443(4) 0.0311(14) Uani 1 1 d . . . . .
O2 O 1.0127(4) 0.6117(3) 0.7564(3) 0.0262(13) Uani 1 1 d . . . . .
O3 O 0.8090(5) 0.5793(4) 0.7634(3) 0.0303(14) Uani 1 1 d . . . . .
C33 C 1.1852(9) 0.3505(6) 0.6130(5) 0.042(2) Uani 1 1 d . . . . .
H33A H 1.1146 0.3134 0.5803 0.050 Uiso 1 1 calc R U . . .
H33B H 1.1897 0.4029 0.5858 0.050 Uiso 1 1 calc R U . . .
C34 C 1.2923(9) 0.3080(7) 0.6156(7) 0.053(3) Uani 1 1 d . . . . .
H34A H 1.2981 0.3004 0.5605 0.079 Uiso 1 1 calc R U . . .
H34B H 1.2846 0.2535 0.6377 0.079 Uiso 1 1 calc R U . . .
H34C H 1.3621 0.3431 0.6504 0.079 Uiso 1 1 calc R U . . .
C35 C 1.2163(10) 0.3092(6) 0.8364(6) 0.050(3) Uani 1 1 d . . . . .
H35A H 1.1510 0.3050 0.8596 0.060 Uiso 1 1 calc R U . . .
H35B H 1.2223 0.2518 0.8180 0.060 Uiso 1 1 calc R U . . .
C36 C 1.3240(10) 0.3406(7) 0.9034(6) 0.057(3) Uani 1 1 d . . . . .
H36A H 1.3913 0.3364 0.8846 0.085 Uiso 1 1 calc R U . . .
H36B H 1.3284 0.3071 0.9500 0.085 Uiso 1 1 calc R U . . .
H36C H 1.3232 0.3990 0.9199 0.085 Uiso 1 1 calc R U . . .
C37 C 1.2836(7) 0.6202(6) 0.8807(5) 0.032(2) Uani 1 1 d . . . . .
H37A H 1.2385 0.6401 0.9149 0.039 Uiso 1 1 calc R U . . .
H37B H 1.3012 0.5642 0.8967 0.039 Uiso 1 1 calc R U . . .
C38 C 1.3976(8) 0.6792(7) 0.8991(6) 0.049(3) Uani 1 1 d . . . . .
H38A H 1.4390 0.6822 0.9574 0.073 Uiso 1 1 calc R U . . .
H38B H 1.3816 0.7349 0.8834 0.073 Uiso 1 1 calc R U . . .
H38C H 1.4454 0.6583 0.8682 0.073 Uiso 1 1 calc R U . . .
C39 C 1.1958(8) 0.6119(6) 0.6378(5) 0.036(2) Uani 1 1 d . . . . .
H39A H 1.2633 0.6534 0.6396 0.043 Uiso 1 1 calc R U . . .
H39B H 1.2115 0.5567 0.6209 0.043 Uiso 1 1 calc R U . . .
C40 C 1.0900(8) 0.6336(7) 0.5747(6) 0.049(3) Uani 1 1 d . . . . .
H40A H 1.1081 0.6432 0.5239 0.073 Uiso 1 1 calc R U . . .
H40B H 1.0672 0.6842 0.5945 0.073 Uiso 1 1 calc R U . . .
H40C H 1.0264 0.5874 0.5650 0.073 Uiso 1 1 calc R U . . .
C41 C 0.8419(8) 0.4670(6) 0.6154(5) 0.037(2) Uani 1 1 d . . . . .
H41A H 0.8990 0.4540 0.5881 0.045 Uiso 1 1 calc R U . . .
H41B H 0.7831 0.4168 0.6069 0.045 Uiso 1 1 calc R U . . .
C42 C 0.7833(9) 0.5371(8) 0.5753(6) 0.055(3) Uani 1 1 d . . . . .
H42A H 0.7562 0.5242 0.5162 0.083 Uiso 1 1 calc R U . . .
H42B H 0.8383 0.5888 0.5887 0.083 Uiso 1 1 calc R U . . .
H42C H 0.7173 0.5440 0.5949 0.083 Uiso 1 1 calc R U . . .
C43 C 0.9393(9) 0.4405(7) 0.8565(6) 0.048(3) Uani 1 1 d . . . . .
H43A H 0.8787 0.4598 0.8772 0.057 Uiso 1 1 calc R U . . .
H43B H 0.9218 0.3790 0.8470 0.057 Uiso 1 1 calc R U . . .
C44 C 1.0529(11) 0.4624(10) 0.9206(7) 0.084(5) Uani 1 1 d . . . . .
H44A H 1.0500 0.4357 0.9701 0.126 Uiso 1 1 calc R U . . .
H44B H 1.0698 0.5231 0.9327 0.126 Uiso 1 1 calc R U . . .
H44C H 1.1137 0.4429 0.9014 0.126 Uiso 1 1 calc R U . . .
C45 C 1.0169(9) 0.7183(9) 0.9114(7) 0.077(4) Uani 1 1 d . . . . .
H45A H 1.0475 0.6661 0.9288 0.093 Uiso 1 1 calc R U . . .
H45B H 1.0839 0.7588 0.9103 0.093 Uiso 1 1 calc R U . . .
C46 C 0.9780(10) 0.7488(10) 0.9741(7) 0.083(4) Uani 1 1 d . U . . .
H46A H 1.0366 0.7466 1.0266 0.125 Uiso 1 1 calc R U . . .
H46B H 0.9057 0.7144 0.9734 0.125 Uiso 1 1 calc R U . . .
H46C H 0.9643 0.8066 0.9663 0.125 Uiso 1 1 calc R U . . .
C47 C 0.8841(8) 0.7688(6) 0.6886(6) 0.042(2) Uani 1 1 d . U . . .
H47A H 0.9084 0.8274 0.7116 0.051 Uiso 1 1 calc R U . . .
H47B H 0.9368 0.7562 0.6574 0.051 Uiso 1 1 calc R U . . .
C48 C 0.7623(9) 0.7622(7) 0.6289(6) 0.049(3) Uani 1 1 d . . . . .
H48A H 0.7616 0.8032 0.5886 0.074 Uiso 1 1 calc R U . . .
H48B H 0.7080 0.7733 0.6586 0.074 Uiso 1 1 calc R U . . .
H48C H 0.7392 0.7060 0.6013 0.074 Uiso 1 1 calc R U . . .
C49 C 0.5315(7) 0.6074(6) 0.6718(5) 0.038(2) Uani 1 1 d . . . . .
H49A H 0.4745 0.6320 0.6924 0.046 Uiso 1 1 calc R U . . .
H49B H 0.5767 0.6533 0.6534 0.046 Uiso 1 1 calc R U . . .
C50 C 0.4663(8) 0.5469(7) 0.5988(6) 0.051(3) Uani 1 1 d . . . . .
H50A H 0.4217 0.5774 0.5553 0.076 Uiso 1 1 calc R U . . .
H50B H 0.4135 0.5049 0.6144 0.076 Uiso 1 1 calc R U . . .
H50C H 0.5214 0.5194 0.5796 0.076 Uiso 1 1 calc R U . . .
C51 C 0.6565(8) 0.5479(6) 0.8950(5) 0.037(2) Uani 1 1 d . . . . .
H51A H 0.7344 0.5743 0.9287 0.044 Uiso 1 1 calc R U . . .
H51B H 0.5997 0.5807 0.9071 0.044 Uiso 1 1 calc R U . . .
C52 C 0.6356(10) 0.4642(7) 0.9194(6) 0.051(3) Uani 1 1 d . . . . .
H52A H 0.6236 0.4673 0.9731 0.077 Uiso 1 1 calc R U . . .
H52B H 0.7026 0.4357 0.9221 0.077 Uiso 1 1 calc R U . . .
H52C H 0.5666 0.4331 0.8796 0.077 Uiso 1 1 calc R U . . .

loop_
_atom_site_aniso_label
_atom_site_aniso_U_11
_atom_site_aniso_U_22
_atom_site_aniso_U_33
_atom_site_aniso_U_23
_atom_site_aniso_U_13
_atom_site_aniso_U_12
Pt1 0.0171(13) 0.0184(12) 0.0456(12) 0.0071(7) -0.0007(9) 0.0005(11)
Pt1A 0.053(3) 0.046(2) 0.0341(16) 0.0129(12) -0.0177(15) -0.031(2)
P1 0.0246(12) 0.0235(12) 0.0407(14) 0.0013(10) 0.0008(10) -0.0043(10)
P2 0.0319(13) 0.0288(13) 0.0316(13) 0.0016(10) 0.0031(10) -0.0121(10)
Se1 0.0373(7) 0.0333(7) 0.0294(7) -0.0014(6) -0.0032(6) -0.0028(6)
Se2 0.0329(7) 0.0454(9) 0.0471(8) 0.0092(7) 0.0061(6) 0.0014(6)
Cl6 0.0373(7) 0.0333(7) 0.0294(7) -0.0014(6) -0.0032(6) -0.0028(6)
Cl7 0.0329(7) 0.0454(9) 0.0471(8) 0.0092(7) 0.0061(6) 0.0014(6)
C1 0.032(5) 0.027(5) 0.037(5) 0.000(4) -0.003(4) 0.002(4)
C2 0.023(5) 0.046(6) 0.051(6) -0.001(5) 0.003(5) -0.003(4)
C3 0.035(6) 0.058(8) 0.072(8) -0.001(6) 0.009(6) -0.003(5)
C4 0.039(6) 0.074(9) 0.076(8) 0.009(7) 0.026(6) 0.018(6)
C5 0.044(6) 0.040(6) 0.065(7) -0.001(5) 0.014(6) 0.015(5)
C6 0.027(5) 0.037(6) 0.053(6) 0.007(5) 0.003(5) 0.003(4)
C7 0.029(5) 0.024(5) 0.042(5) -0.003(4) -0.001(4) -0.004(4)
C8 0.052(6) 0.028(6) 0.051(6) 0.008(5) -0.007(5) 0.003(5)
C9 0.059(7) 0.026(5) 0.054(7) 0.002(5) 0.001(6) -0.018(5)
C10 0.045(6) 0.031(6) 0.059(7) -0.002(5) 0.009(5) -0.014(5)
C11 0.042(6) 0.033(6) 0.046(6) -0.001(5) -0.001(5) -0.001(5)
C12 0.033(5) 0.030(5) 0.044(6) -0.001(4) 0.005(4) -0.002(4)
C13 0.031(5) 0.024(5) 0.031(5) -0.003(4) 0.005(4) -0.008(4)
C14 0.028(5) 0.027(5) 0.034(5) 0.009(4) 0.002(4) -0.003(4)
C15 0.033(5) 0.028(5) 0.034(5) 0.002(4) 0.013(4) 0.001(4)
C16 0.041(6) 0.031(5) 0.041(6) 0.001(4) 0.014(5) -0.024(4)
C17 0.028(5) 0.036(6) 0.052(6) 0.005(5) 0.005(5) -0.008(4)
C18 0.033(6) 0.056(8) 0.081(9) 0.018(6) 0.011(6) -0.006(5)
C19 0.038(6) 0.050(7) 0.100(10) 0.023(7) 0.003(7) -0.022(6)
C20 0.038(6) 0.048(7) 0.117(11) 0.029(7) 0.017(7) -0.022(6)
C21 0.050(7) 0.044(7) 0.072(8) 0.018(6) 0.007(6) -0.014(5)
C22 0.038(5) 0.031(5) 0.029(5) 0.004(4) 0.005(4) -0.013(4)
C23 0.040(6) 0.047(6) 0.046(6) 0.008(5) 0.009(5) -0.015(5)
C24 0.073(8) 0.069(8) 0.036(6) 0.004(6) 0.022(6) 0.000(7)
C25 0.092(10) 0.055(7) 0.034(6) -0.005(5) 0.015(6) -0.021(7)
C26 0.066(8) 0.052(7) 0.041(6) -0.007(5) 0.012(6) -0.027(6)
C27 0.061(7) 0.046(7) 0.042(6) -0.005(5) 0.019(5) -0.023(6)
C28A 0.061(3) 0.060(3) 0.065(3) 0.005(3) 0.022(2) -0.006(2)
C29A 0.061(3) 0.060(3) 0.065(3) 0.005(3) 0.022(2) -0.006(2)
C30A 0.061(3) 0.060(3) 0.065(3) 0.005(3) 0.022(2) -0.006(2)
C31A 0.061(3) 0.060(3) 0.065(3) 0.005(3) 0.022(2) -0.006(2)
N1A 0.113(9) 0.104(9) 0.115(9) 0.020(6) 0.025(6) -0.006(6)
C32A 0.061(3) 0.060(3) 0.065(3) 0.005(3) 0.022(2) -0.006(2)
C28 0.061(3) 0.060(3) 0.065(3) 0.005(3) 0.022(2) -0.006(2)
C29 0.061(3) 0.060(3) 0.065(3) 0.005(3) 0.022(2) -0.006(2)
C30 0.061(3) 0.060(3) 0.065(3) 0.005(3) 0.022(2) -0.006(2)
C31 0.061(3) 0.060(3) 0.065(3) 0.005(3) 0.022(2) -0.006(2)
N1 0.113(9) 0.104(9) 0.115(9) 0.020(6) 0.025(6) -0.006(6)
C32 0.061(3) 0.060(3) 0.065(3) 0.005(3) 0.022(2) -0.006(2)
Sn1 0.0282(3) 0.0329(4) 0.0338(3) 0.0007(3) 0.0128(3) -0.0011(3)
Sn2 0.0183(3) 0.0326(4) 0.0285(3) -0.0007(3) 0.0071(2) -0.0063(2)
Sn3 0.0206(3) 0.0288(3) 0.0279(3) -0.0010(2) 0.0077(2) -0.0068(2)
Sn4 0.0215(3) 0.0319(4) 0.0390(4) -0.0077(3) 0.0061(3) -0.0038(3)
Sn5 0.0174(3) 0.0401(4) 0.0288(3) -0.0030(3) 0.0041(2) -0.0030(3)
Cl1 0.0378(14) 0.0408(15) 0.090(2) 0.0025(14) 0.0219(14) -0.0113(12)
Cl2 0.0241(11) 0.0501(15) 0.0408(13) -0.0013(11) 0.0099(10) -0.0021(10)
Cl3 0.0280(11) 0.0317(13) 0.0502(14) -0.0043(10) 0.0094(11) -0.0108(10)
Cl4 0.0270(11) 0.0428(14) 0.0464(14) -0.0059(11) 0.0090(10) 0.0045(10)
Cl5 0.0302(12) 0.0399(14) 0.0456(14) -0.0064(11) 0.0145(11) -0.0104(10)
O1 0.025(3) 0.029(3) 0.041(4) 0.003(3) 0.015(3) -0.003(3)
O2 0.016(3) 0.026(3) 0.036(3) -0.005(3) 0.010(3) -0.004(2)
O3 0.021(3) 0.028(3) 0.036(3) -0.009(3) 0.007(3) -0.008(3)
C33 0.048(6) 0.049(6) 0.023(5) -0.006(4) 0.011(4) -0.008(5)
C34 0.047(6) 0.056(7) 0.054(7) -0.017(5) 0.024(5) -0.008(5)
C35 0.070(8) 0.037(6) 0.047(6) 0.014(5) 0.018(6) 0.011(5)
C36 0.066(8) 0.050(7) 0.045(6) 0.008(5) 0.004(6) 0.003(6)
C37 0.022(4) 0.033(5) 0.033(5) -0.003(4) -0.001(4) -0.006(4)
C38 0.036(6) 0.048(7) 0.052(6) 0.000(5) 0.002(5) -0.006(5)
C39 0.029(5) 0.037(6) 0.041(5) 0.009(4) 0.013(4) -0.005(4)
C40 0.037(6) 0.073(8) 0.037(6) 0.005(5) 0.017(5) -0.004(5)
C41 0.033(5) 0.041(6) 0.032(5) -0.016(4) 0.010(4) -0.013(4)
C42 0.030(5) 0.086(9) 0.042(6) -0.006(6) 0.007(5) -0.013(6)
C43 0.039(6) 0.066(8) 0.038(6) 0.013(5) 0.010(5) 0.006(5)
C44 0.066(9) 0.156(15) 0.044(7) 0.019(8) 0.025(7) 0.042(9)
C45 0.032(6) 0.116(12) 0.065(8) -0.051(8) 0.002(6) -0.012(7)
C46 0.044(7) 0.151(12) 0.047(7) -0.012(7) 0.009(6) 0.005(7)
C47 0.034(5) 0.037(5) 0.055(5) 0.002(4) 0.016(4) 0.000(4)
C48 0.043(6) 0.053(7) 0.051(6) 0.016(5) 0.013(5) 0.006(5)
C49 0.019(4) 0.061(7) 0.028(5) 0.004(4) 0.002(4) -0.003(4)
C50 0.028(5) 0.084(8) 0.032(5) -0.009(5) 0.004(4) -0.007(5)
C51 0.027(5) 0.052(6) 0.026(5) -0.002(4) 0.002(4) 0.001(4)
C52 0.054(7) 0.055(7) 0.038(6) 0.005(5) 0.007(5) 0.001(6)

loop_
_atom_type_symbol
_atom_type_description
_atom_type_scat_dispersion_real
_atom_type_scat_dispersion_imag
_atom_type_scat_source
C C 0.0033 0.0016 'International Tables Vol C Tables 4.2.6.8 and 6.1.1.4'
H H 0.0000 0.0000 'International Tables Vol C Tables 4.2.6.8 and 6.1.1.4'
P P 0.1023 0.0942 'International Tables Vol C Tables 4.2.6.8 and 6.1.1.4'
Cl Cl 0.1484 0.1585 'International Tables Vol C Tables 4.2.6.8 and 6.1.1.4'
Sn Sn -0.6537 1.4246 'International Tables Vol C Tables 4.2.6.8 and 6.1.1.4'
Se Se -0.0929 2.2259 'International Tables Vol C Tables 4.2.6.8 and 6.1.1.4'
Pt Pt -1.7033 8.3905 'International Tables Vol C Tables 4.2.6.8 and 6.1.1.4'
N N 0.0061 0.0033 'International Tables Vol C Tables 4.2.6.8 and 6.1.1.4'
O O 0.0106 0.0060 'International Tables Vol C Tables 4.2.6.8 and 6.1.1.4'

loop_
_geom_angle_atom_site_label_1
_geom_angle_atom_site_label_2
_geom_angle_atom_site_label_3
_geom_angle
_geom_angle_site_symmetry_1
_geom_angle_site_symmetry_3
_geom_angle_publ_flag
P2 Pt1 P1 90.58(14) . . ?
P2 Pt1 Se2 90.42(16) . . ?
P1 Pt1 Se2 175.67(19) . . ?
P2 Pt1 Se1 178.29(19) . . ?
P1 Pt1 Se1 87.96(15) . . ?
Se2 Pt1 Se1 91.10(11) . . ?
P1 Pt1A Cl6 93.0(4) . . ?
P1 Pt1A P2 88.2(3) . . ?
Cl6 Pt1A P2 177.3(3) . . ?
P1 Pt1A Cl7 173.3(5) . . ?
Cl6 Pt1A Cl7 93.2(2) . . ?
P2 Pt1A Cl7 85.7(4) . . ?
C13 P1 C1 101.2(4) . . ?
C13 P1 C7 108.2(4) . . ?
C1 P1 C7 105.3(4) . . ?
C13 P1 Pt1A 118.8(4) . . ?
C1 P1 Pt1A 112.2(4) . . ?
C7 P1 Pt1A 110.2(3) . . ?
C13 P1 Pt1 115.4(3) . . ?
C1 P1 Pt1 115.4(3) . . ?
C7 P1 Pt1 110.6(3) . . ?
C15 P2 C22 101.0(4) . . ?
C15 P2 C16 105.9(4) . . ?
C22 P2 C16 106.4(4) . . ?
C15 P2 Pt1 112.6(3) . . ?
C22 P2 Pt1 115.0(3) . . ?
C16 P2 Pt1 114.6(4) . . ?
C15 P2 Pt1A 112.1(3) . . ?
C22 P2 Pt1A 116.5(4) . . ?
C16 P2 Pt1A 113.6(4) . . ?
C28A Se1 Pt1 94.3(7) . . ?
C32A Se2 Pt1 100.7(9) . . ?
C32 Cl6 Pt1A 99.9(9) . . ?
C28 Cl7 Pt1A 94.4(8) . . ?
C6 C1 C2 119.0(9) . . ?
C6 C1 P1 122.8(7) . . ?
C2 C1 P1 118.2(7) . . ?
C3 C2 C1 120.2(10) . . ?
C3 C2 H2 119.9 . . ?
C1 C2 H2 119.9 . . ?
C2 C3 C4 121.1(10) . . ?
C2 C3 H3 119.4 . . ?
C4 C3 H3 119.4 . . ?
C5 C4 C3 119.4(10) . . ?
C5 C4 H4 120.3 . . ?
C3 C4 H4 120.3 . . ?
C4 C5 C6 120.6(10) . . ?
C4 C5 H5 119.7 . . ?
C6 C5 H5 119.7 . . ?
C5 C6 C1 119.7(9) . . ?
C5 C6 H6 120.1 . . ?
C1 C6 H6 120.1 . . ?
C12 C7 C8 119.7(8) . . ?
C12 C7 P1 121.9(7) . . ?
C8 C7 P1 118.3(7) . . ?
C7 C8 C9 120.7(10) . . ?
C7 C8 H8 119.6 . . ?
C9 C8 H8 119.6 . . ?
C10 C9 C8 119.1(10) . . ?
C10 C9 H9 120.5 . . ?
C8 C9 H9 120.5 . . ?
C9 C10 C11 121.0(9) . . ?
C9 C10 H10 119.5 . . ?
C11 C10 H10 119.5 . . ?
C10 C11 C12 120.2(10) . . ?
C10 C11 H11 119.9 . . ?
C12 C11 H11 119.9 . . ?
C7 C12 C11 119.2(9) . . ?
C7 C12 H12 120.4 . . ?
C11 C12 H12 120.4 . . ?
C14 C13 P1 117.3(6) . . ?
C14 C13 H13A 108.0 . . ?
P1 C13 H13A 108.0 . . ?
C14 C13 H13B 108.0 . . ?
P1 C13 H13B 108.0 . . ?
H13A C13 H13B 107.2 . . ?
C15 C14 C13 114.0(7) . . ?
C15 C14 H14A 108.7 . . ?
C13 C14 H14A 108.7 . . ?
C15 C14 H14B 108.7 . . ?
C13 C14 H14B 108.7 . . ?
H14A C14 H14B 107.6 . . ?
C14 C15 P2 115.2(6) . . ?
C14 C15 H15A 108.5 . . ?
P2 C15 H15A 108.5 . . ?
C14 C15 H15B 108.5 . . ?
P2 C15 H15B 108.5 . . ?
H15A C15 H15B 107.5 . . ?
C17 C16 C21 120.6(9) . . ?
C17 C16 P2 121.4(7) . . ?
C21 C16 P2 118.0(8) . . ?
C18 C17 C16 119.3(9) . . ?
C18 C17 H17 120.4 . . ?
C16 C17 H17 120.4 . . ?
C19 C18 C17 120.5(11) . . ?
C19 C18 H18 119.7 . . ?
C17 C18 H18 119.7 . . ?
C20 C19 C18 120.8(10) . . ?
C20 C19 H19 119.6 . . ?
C18 C19 H19 119.6 . . ?
C19 C20 C21 119.9(11) . . ?
C19 C20 H20 120.1 . . ?
C21 C20 H20 120.1 . . ?
C16 C21 C20 118.9(11) . . ?
C16 C21 H21 120.5 . . ?
C20 C21 H21 120.5 . . ?
C23 C22 C27 119.3(9) . . ?
C23 C22 P2 122.4(7) . . ?
C27 C22 P2 118.2(7) . . ?
C22 C23 C24 119.6(9) . . ?
C22 C23 H23 120.2 . . ?
C24 C23 H23 120.2 . . ?
C25 C24 C23 119.8(11) . . ?
C25 C24 H24 120.1 . . ?
C23 C24 H24 120.1 . . ?
C24 C25 C26 120.5(10) . . ?
C24 C25 H25 119.8 . . ?
C26 C25 H25 119.8 . . ?
C27 C26 C25 120.3(10) . . ?
C27 C26 H26 119.9 . . ?
C25 C26 H26 119.9 . . ?
C26 C27 C22 120.5(10) . . ?
C26 C27 H27 119.8 . . ?
C22 C27 H27 119.8 . . ?
C29A C28A C32A 120.0 . . ?
C29A C28A Se1 113.6(13) . . ?
C32A C28A Se1 126.0(13) . . ?
C30A C29A C28A 120.0 . . ?
C30A C29A H29B 120.0 . . ?
C28A C29A H29B 120.0 . . ?
C31A C30A C29A 120.0 . . ?
C31A C30A H30B 120.0 . . ?
C29A C30A H30B 120.0 . . ?
N1A C31A C30A 120.0 . . ?
N1A C31A H31B 120.0 . . ?
C30A C31A H31B 120.0 . . ?
C31A N1A C32A 120.0 . . ?
N1A C32A C28A 120.0 . . ?
N1A C32A Se2 112.7(14) . . ?
C28A C32A Se2 127.3(14) . . ?
C29 C28 C32 120.0 . . ?
C29 C28 Cl7 119.3(13) . . ?
C32 C28 Cl7 120.7(13) . . ?
C30 C29 C28 120.0 . . ?
C30 C29 H29A 120.0 . . ?
C28 C29 H29A 120.0 . . ?
C31 C30 C29 120.0 . . ?
C31 C30 H30A 120.0 . . ?
C29 C30 H30A 120.0 . . ?
C30 C31 N1 120.0 . . ?
C30 C31 H31A 120.0 . . ?
N1 C31 H31A 120.0 . . ?
C31 N1 C32 120.0 . . ?
N1 C32 C28 120.0 . . ?
N1 C32 Cl6 108.4(14) . . ?
C28 C32 Cl6 131.5(14) . . ?
O1 Sn1 C35 115.9(3) . . ?
O1 Sn1 C33 115.1(3) . . ?
C35 Sn1 C33 129.1(4) . . ?
O1 Sn1 Cl1 86.07(17) . . ?
C35 Sn1 Cl1 88.5(3) . . ?
C33 Sn1 Cl1 93.2(3) . . ?
O1 Sn1 Cl2 84.66(17) . . ?
C35 Sn1 Cl2 96.8(3) . . ?
C33 Sn1 Cl2 89.5(3) . . ?
Cl1 Sn1 Cl2 170.63(9) . . ?
O2 Sn2 C39 112.0(3) . . ?
O2 Sn2 C37 107.3(3) . . ?
C39 Sn2 C37 139.9(3) . . ?
O2 Sn2 O1 74.8(2) . . ?
C39 Sn2 O1 96.6(3) . . ?
C37 Sn2 O1 100.7(3) . . ?
O2 Sn2 Cl3 82.74(16) . . ?
C39 Sn2 Cl3 87.2(3) . . ?
C37 Sn2 Cl3 90.4(3) . . ?
O1 Sn2 Cl3 157.00(16) . . ?
O2 Sn3 C41 105.2(3) . . ?
O2 Sn3 C43 112.5(3) . . ?
C41 Sn3 C43 141.8(4) . . ?
O2 Sn3 O1 73.9(2) . . ?
C41 Sn3 O1 99.8(3) . . ?
C43 Sn3 O1 96.6(3) . . ?
O2 Sn3 O3 71.3(2) . . ?
C41 Sn3 O3 94.8(3) . . ?
C43 Sn3 O3 91.2(3) . . ?
O1 Sn3 O3 144.7(2) . . ?
O3 Sn4 O2 76.0(2) . . ?
O3 Sn4 C47 115.5(3) . . ?
O2 Sn4 C47 100.8(3) . . ?
O3 Sn4 C45 114.7(5) . . ?
O2 Sn4 C45 94.6(4) . . ?
C47 Sn4 C45 129.6(5) . . ?
O3 Sn4 Cl4 81.12(17) . . ?
O2 Sn4 Cl4 156.77(16) . . ?
C47 Sn4 Cl4 92.5(3) . . ?
C45 Sn4 Cl4 91.4(3) . . ?
O3 Sn5 C49 109.7(3) . . ?
O3 Sn5 C51 107.8(3) . . ?
C49 Sn5 C51 133.1(4) . . ?
O3 Sn5 Cl5 89.45(17) . . ?
C49 Sn5 Cl5 104.3(3) . . ?
C51 Sn5 Cl5 103.1(3) . . ?
Sn1 O1 Sn2 129.2(3) . . ?
Sn1 O1 Sn3 128.4(3) . . ?
Sn2 O1 Sn3 102.3(2) . . ?
Sn2 O2 Sn3 109.0(2) . . ?
Sn2 O2 Sn4 141.0(3) . . ?
Sn3 O2 Sn4 108.5(2) . . ?
Sn4 O3 Sn5 125.5(3) . . ?
Sn4 O3 Sn3 103.7(2) . . ?
Sn5 O3 Sn3 130.6(3) . . ?
C34 C33 Sn1 112.5(7) . . ?
C34 C33 H33A 109.1 . . ?
Sn1 C33 H33A 109.1 . . ?
C34 C33 H33B 109.1 . . ?
Sn1 C33 H33B 109.1 . . ?
H33A C33 H33B 107.8 . . ?
C33 C34 H34A 109.5 . . ?
C33 C34 H34B 109.5 . . ?
H34A C34 H34B 109.5 . . ?
C33 C34 H34C 109.5 . . ?
H34A C34 H34C 109.5 . . ?
H34B C34 H34C 109.5 . . ?
C36 C35 Sn1 118.5(7) . . ?
C36 C35 H35A 107.7 . . ?
Sn1 C35 H35A 107.7 . . ?
C36 C35 H35B 107.7 . . ?
Sn1 C35 H35B 107.7 . . ?
H35A C35 H35B 107.1 . . ?
C35 C36 H36A 109.5 . . ?
C35 C36 H36B 109.5 . . ?
H36A C36 H36B 109.5 . . ?
C35 C36 H36C 109.5 . . ?
H36A C36 H36C 109.5 . . ?
H36B C36 H36C 109.5 . . ?
C38 C37 Sn2 114.9(6) . . ?
C38 C37 H37A 108.5 . . ?
Sn2 C37 H37A 108.5 . . ?
C38 C37 H37B 108.5 . . ?
Sn2 C37 H37B 108.5 . . ?
H37A C37 H37B 107.5 . . ?
C37 C38 H38A 109.5 . . ?
C37 C38 H38B 109.5 . . ?
H38A C38 H38B 109.5 . . ?
C37 C38 H38C 109.5 . . ?
H38A C38 H38C 109.5 . . ?
H38B C38 H38C 109.5 . . ?
C40 C39 Sn2 113.7(6) . . ?
C40 C39 H39A 108.8 . . ?
Sn2 C39 H39A 108.8 . . ?
C40 C39 H39B 108.8 . . ?
Sn2 C39 H39B 108.8 . . ?
H39A C39 H39B 107.7 . . ?
C39 C40 H40A 109.5 . . ?
C39 C40 H40B 109.5 . . ?
H40A C40 H40B 109.5 . . ?
C39 C40 H40C 109.5 . . ?
H40A C40 H40C 109.5 . . ?
H40B C40 H40C 109.5 . . ?
C42 C41 Sn3 114.9(6) . . ?
C42 C41 H41A 108.5 . . ?
Sn3 C41 H41A 108.5 . . ?
C42 C41 H41B 108.5 . . ?
Sn3 C41 H41B 108.5 . . ?
H41A C41 H41B 107.5 . . ?
C41 C42 H42A 109.5 . . ?
C41 C42 H42B 109.5 . . ?
H42A C42 H42B 109.5 . . ?
C41 C42 H42C 109.5 . . ?
H42A C42 H42C 109.5 . . ?
H42B C42 H42C 109.5 . . ?
C44 C43 Sn3 115.4(8) . . ?
C44 C43 H43A 108.4 . . ?
Sn3 C43 H43A 108.4 . . ?
C44 C43 H43B 108.4 . . ?
Sn3 C43 H43B 108.4 . . ?
H43A C43 H43B 107.5 . . ?
C43 C44 H44A 109.5 . . ?
C43 C44 H44B 109.5 . . ?
H44A C44 H44B 109.5 . . ?
C43 C44 H44C 109.5 . . ?
H44A C44 H44C 109.5 . . ?
H44B C44 H44C 109.5 . . ?
C46 C45 Sn4 123.7(9) . . ?
C46 C45 H45A 106.4 . . ?
Sn4 C45 H45A 106.4 . . ?
C46 C45 H45B 106.4 . . ?
Sn4 C45 H45B 106.4 . . ?
H45A C45 H45B 106.5 . . ?
C45 C46 H46A 109.5 . . ?
C45 C46 H46B 109.5 . . ?
H46A C46 H46B 109.5 . . ?
C45 C46 H46C 109.5 . . ?
H46A C46 H46C 109.5 . . ?
H46B C46 H46C 109.5 . . ?
C48 C47 Sn4 117.6(7) . . ?
C48 C47 H47A 107.9 . . ?
Sn4 C47 H47A 107.9 . . ?
C48 C47 H47B 107.9 . . ?
Sn4 C47 H47B 107.9 . . ?
H47A C47 H47B 107.2 . . ?
C47 C48 H48A 109.5 . . ?
C47 C48 H48B 109.5 . . ?
H48A C48 H48B 109.5 . . ?
C47 C48 H48C 109.5 . . ?
H48A C48 H48C 109.5 . . ?
H48B C48 H48C 109.5 . . ?
C50 C49 Sn5 115.8(7) . . ?
C50 C49 H49A 108.3 . . ?
Sn5 C49 H49A 108.3 . . ?
C50 C49 H49B 108.3 . . ?
Sn5 C49 H49B 108.3 . . ?
H49A C49 H49B 107.4 . . ?
C49 C50 H50A 109.5 . . ?
C49 C50 H50B 109.5 . . ?
H50A C50 H50B 109.5 . . ?
C49 C50 H50C 109.5 . . ?
H50A C50 H50C 109.5 . . ?
H50B C50 H50C 109.5 . . ?
C52 C51 Sn5 115.7(7) . . ?
C52 C51 H51A 108.4 . . ?
Sn5 C51 H51A 108.4 . . ?
C52 C51 H51B 108.4 . . ?
Sn5 C51 H51B 108.4 . . ?
H51A C51 H51B 107.4 . . ?
C51 C52 H52A 109.5 . . ?
C51 C52 H52B 109.5 . . ?
H52A C52 H52B 109.5 . . ?
C51 C52 H52C 109.5 . . ?
H52A C52 H52C 109.5 . . ?
H52B C52 H52C 109.5 . . ?

loop_
_geom_bond_atom_site_label_1
_geom_bond_atom_site_label_2
_geom_bond_distance
_geom_bond_site_symmetry_2
_geom_bond_publ_flag
Pt1 P2 2.228(4) . ?
Pt1 P1 2.277(4) . ?
Pt1 Se2 2.442(4) . ?
Pt1 Se1 2.513(4) . ?
Pt1A P1 2.223(6) . ?
Pt1A Cl6 2.366(12) . ?
Pt1A P2 2.376(12) . ?
Pt1A Cl7 2.501(7) . ?
P1 C13 1.810(9) . ?
P1 C1 1.825(10) . ?
P1 C7 1.826(9) . ?
P2 C15 1.809(9) . ?
P2 C22 1.819(9) . ?
P2 C16 1.827(9) . ?
Se1 C28A 1.891(15) . ?
Se2 C32A 1.690(16) . ?
Cl6 C32 1.696(15) . ?
Cl7 C28 1.954(16) . ?
C1 C6 1.397(13) . ?
C1 C2 1.401(13) . ?
C2 C3 1.363(14) . ?
C2 H2 0.9500 . ?
C3 C4 1.388(16) . ?
C3 H3 0.9500 . ?
C4 C5 1.374(15) . ?
C4 H4 0.9500 . ?
C5 C6 1.394(14) . ?
C5 H5 0.9500 . ?
C6 H6 0.9500 . ?
C7 C12 1.380(12) . ?
C7 C8 1.387(13) . ?
C8 C9 1.393(13) . ?
C8 H8 0.9500 . ?
C9 C10 1.362(14) . ?
C9 H9 0.9500 . ?
C10 C11 1.380(14) . ?
C10 H10 0.9500 . ?
C11 C12 1.397(13) . ?
C11 H11 0.9500 . ?
C12 H12 0.9500 . ?
C13 C14 1.517(12) . ?
C13 H13A 0.9900 . ?
C13 H13B 0.9900 . ?
C14 C15 1.516(12) . ?
C14 H14A 0.9900 . ?
C14 H14B 0.9900 . ?
C15 H15A 0.9900 . ?
C15 H15B 0.9900 . ?
C16 C17 1.385(14) . ?
C16 C21 1.396(14) . ?
C17 C18 1.384(13) . ?
C17 H17 0.9500 . ?
C18 C19 1.375(15) . ?
C18 H18 0.9500 . ?
C19 C20 1.368(16) . ?
C19 H19 0.9500 . ?
C20 C21 1.403(14) . ?
C20 H20 0.9500 . ?
C21 H21 0.9500 . ?
C22 C23 1.376(13) . ?
C22 C27 1.398(13) . ?
C23 C24 1.403(14) . ?
C23 H23 0.9500 . ?
C24 C25 1.363(16) . ?
C24 H24 0.9500 . ?
C25 C26 1.379(16) . ?
C25 H25 0.9500 . ?
C26 C27 1.358(14) . ?
C26 H26 0.9500 . ?
C27 H27 0.9500 . ?
C28A C29A 1.3900 . ?
C28A C32A 1.3900 . ?
C29A C30A 1.3900 . ?
C29A H29B 0.9500 . ?
C30A C31A 1.3900 . ?
C30A H30B 0.9500 . ?
C31A N1A 1.3900 . ?
C31A H31B 0.9500 . ?
N1A C32A 1.3900 . ?
C28 C29 1.3900 . ?
C28 C32 1.3900 . ?
C29 C30 1.3900 . ?
C29 H29A 0.9500 . ?
C30 C31 1.3900 . ?
C30 H30A 0.9500 . ?
C31 N1 1.3900 . ?
C31 H31A 0.9500 . ?
N1 C32 1.3900 . ?
Sn1 O1 1.998(6) . ?
Sn1 C35 2.134(10) . ?
Sn1 C33 2.137(9) . ?
Sn1 Cl1 2.577(3) . ?
Sn1 Cl2 2.589(2) . ?
Sn2 O2 2.034(5) . ?
Sn2 C39 2.129(9) . ?
Sn2 C37 2.130(8) . ?
Sn2 O1 2.131(6) . ?
Sn2 Cl3 2.685(2) . ?
Sn3 O2 2.060(5) . ?
Sn3 C41 2.132(9) . ?
Sn3 C43 2.136(10) . ?
Sn3 O1 2.148(6) . ?
Sn3 O3 2.253(6) . ?
Sn4 O3 2.015(5) . ?
Sn4 O2 2.079(5) . ?
Sn4 C47 2.123(10) . ?
Sn4 C45 2.154(11) . ?
Sn4 Cl4 2.672(2) . ?
Sn5 O3 2.018(5) . ?
Sn5 C49 2.125(9) . ?
Sn5 C51 2.135(9) . ?
Sn5 Cl5 2.416(2) . ?
C33 C34 1.545(14) . ?
C33 H33A 0.9900 . ?
C33 H33B 0.9900 . ?
C34 H34A 0.9800 . ?
C34 H34B 0.9800 . ?
C34 H34C 0.9800 . ?
C35 C36 1.489(15) . ?
C35 H35A 0.9900 . ?
C35 H35B 0.9900 . ?
C36 H36A 0.9800 . ?
C36 H36B 0.9800 . ?
C36 H36C 0.9800 . ?
C37 C38 1.530(12) . ?
C37 H37A 0.9900 . ?
C37 H37B 0.9900 . ?
C38 H38A 0.9800 . ?
C38 H38B 0.9800 . ?
C38 H38C 0.9800 . ?
C39 C40 1.514(13) . ?
C39 H39A 0.9900 . ?
C39 H39B 0.9900 . ?
C40 H40A 0.9800 . ?
C40 H40B 0.9800 . ?
C40 H40C 0.9800 . ?
C41 C42 1.502(15) . ?
C41 H41A 0.9900 . ?
C41 H41B 0.9900 . ?
C42 H42A 0.9800 . ?
C42 H42B 0.9800 . ?
C42 H42C 0.9800 . ?
C43 C44 1.488(16) . ?
C43 H43A 0.9900 . ?
C43 H43B 0.9900 . ?
C44 H44A 0.9800 . ?
C44 H44B 0.9800 . ?
C44 H44C 0.9800 . ?
C45 C46 1.402(15) . ?
C45 H45A 0.9900 . ?
C45 H45B 0.9900 . ?
C46 H46A 0.9800 . ?
C46 H46B 0.9800 . ?
C46 H46C 0.9800 . ?
C47 C48 1.527(13) . ?
C47 H47A 0.9900 . ?
C47 H47B 0.9900 . ?
C48 H48A 0.9800 . ?
C48 H48B 0.9800 . ?
C48 H48C 0.9800 . ?
C49 C50 1.515(13) . ?
C49 H49A 0.9900 . ?
C49 H49B 0.9900 . ?
C50 H50A 0.9800 . ?
C50 H50B 0.9800 . ?
C50 H50C 0.9800 . ?
C51 C52 1.452(14) . ?
C51 H51A 0.9900 . ?
C51 H51B 0.9900 . ?
C52 H52A 0.9800 . ?
C52 H52B 0.9800 . ?
C52 H52C 0.9800 . ?

loop_
_geom_torsion_atom_site_label_1
_geom_torsion_atom_site_label_2
_geom_torsion_atom_site_label_3
_geom_torsion_atom_site_label_4
_geom_torsion
_geom_torsion_site_symmetry_1
_geom_torsion_site_symmetry_2
_geom_torsion_site_symmetry_3
_geom_torsion_site_symmetry_4
_geom_torsion_publ_flag
C13 P1 C1 C6 -115.4(8) . . . . ?
C7 P1 C1 C6 -2.9(9) . . . . ?
Pt1A P1 C1 C6 117.0(8) . . . . ?
Pt1 P1 C1 C6 119.4(7) . . . . ?
C13 P1 C1 C2 62.8(8) . . . . ?
C7 P1 C1 C2 175.3(7) . . . . ?
Pt1A P1 C1 C2 -64.8(8) . . . . ?
Pt1 P1 C1 C2 -62.4(8) . . . . ?
C6 C1 C2 C3 0.3(15) . . . . ?
P1 C1 C2 C3 -178.0(8) . . . . ?
C1 C2 C3 C4 -0.3(17) . . . . ?
C2 C3 C4 C5 0.7(18) . . . . ?
C3 C4 C5 C6 -1.1(17) . . . . ?
C4 C5 C6 C1 1.1(16) . . . . ?
C2 C1 C6 C5 -0.6(14) . . . . ?
P1 C1 C6 C5 177.6(8) . . . . ?
C13 P1 C7 C12 8.0(10) . . . . ?
C1 P1 C7 C12 -99.5(9) . . . . ?
Pt1A P1 C7 C12 139.4(8) . . . . ?
Pt1 P1 C7 C12 135.2(8) . . . . ?
C13 P1 C7 C8 -169.0(8) . . . . ?
C1 P1 C7 C8 83.5(9) . . . . ?
Pt1A P1 C7 C8 -37.6(10) . . . . ?
Pt1 P1 C7 C8 -41.8(9) . . . . ?
C12 C7 C8 C9 4.3(16) . . . . ?
P1 C7 C8 C9 -178.7(9) . . . . ?
C7 C8 C9 C10 -3.5(17) . . . . ?
C8 C9 C10 C11 1.1(17) . . . . ?
C9 C10 C11 C12 0.6(17) . . . . ?
C8 C7 C12 C11 -2.5(15) . . . . ?
P1 C7 C12 C11 -179.4(7) . . . . ?
C10 C11 C12 C7 0.1(15) . . . . ?
C1 P1 C13 C14 -178.0(6) . . . . ?
C7 P1 C13 C14 71.7(7) . . . . ?
Pt1A P1 C13 C14 -54.8(7) . . . . ?
Pt1 P1 C13 C14 -52.7(7) . . . . ?
P1 C13 C14 C15 63.2(9) . . . . ?
C13 C14 C15 P2 -70.6(9) . . . . ?
C22 P2 C15 C14 -170.6(7) . . . . ?
C16 P2 C15 C14 -59.8(7) . . . . ?
Pt1 P2 C15 C14 66.3(7) . . . . ?
Pt1A P2 C15 C14 64.7(7) . . . . ?
C15 P2 C16 C17 -29.8(9) . . . . ?
C22 P2 C16 C17 77.1(9) . . . . ?
Pt1 P2 C16 C17 -154.6(7) . . . . ?
Pt1A P2 C16 C17 -153.3(8) . . . . ?
C15 P2 C16 C21 149.6(8) . . . . ?
C22 P2 C16 C21 -103.5(9) . . . . ?
Pt1 P2 C16 C21 24.8(9) . . . . ?
Pt1A P2 C16 C21 26.0(9) . . . . ?
C21 C16 C17 C18 -0.1(16) . . . . ?
P2 C16 C17 C18 179.2(8) . . . . ?
C16 C17 C18 C19 0.6(18) . . . . ?
C17 C18 C19 C20 -2(2) . . . . ?
C18 C19 C20 C21 2(2) . . . . ?
C17 C16 C21 C20 0.6(17) . . . . ?
P2 C16 C21 C20 -178.8(10) . . . . ?
C19 C20 C21 C16 -2(2) . . . . ?
C15 P2 C22 C23 114.7(9) . . . . ?
C16 P2 C22 C23 4.3(10) . . . . ?
Pt1 P2 C22 C23 -123.8(8) . . . . ?
Pt1A P2 C22 C23 -123.5(8) . . . . ?
C15 P2 C22 C27 -63.2(9) . . . . ?
C16 P2 C22 C27 -173.6(8) . . . . ?
Pt1 P2 C22 C27 58.3(9) . . . . ?
Pt1A P2 C22 C27 58.5(9) . . . . ?
C27 C22 C23 C24 3.0(16) . . . . ?
P2 C22 C23 C24 -174.9(9) . . . . ?
C22 C23 C24 C25 -1.7(18) . . . . ?
C23 C24 C25 C26 -0.5(19) . . . . ?
C24 C25 C26 C27 1(2) . . . . ?
C25 C26 C27 C22 0.0(19) . . . . ?
C23 C22 C27 C26 -2.2(17) . . . . ?
P2 C22 C27 C26 175.8(9) . . . . ?
Pt1 Se1 C28A C29A 178.9(12) . . . . ?
Pt1 Se1 C28A C32A -8.6(13) . . . . ?
C32A C28A C29A C30A 0.0 . . . . ?
Se1 C28A C29A C30A 173.0(18) . . . . ?
C28A C29A C30A C31A 0.0 . . . . ?
C29A C30A C31A N1A 0.0 . . . . ?
C30A C31A N1A C32A 0.0 . . . . ?
C31A N1A C32A C28A 0.0 . . . . ?
C31A N1A C32A Se2 179(2) . . . . ?
C29A C28A C32A N1A 0.0 . . . . ?
Se1 C28A C32A N1A -172(2) . . . . ?
C29A C28A C32A Se2 -179(2) . . . . ?
Se1 C28A C32A Se2 9.0(19) . . . . ?
Pt1 Se2 C32A N1A 178.1(10) . . . . ?
Pt1 Se2 C32A C28A -2.9(17) . . . . ?
C32 C28 C29 C30 0.0 . . . . ?
Cl7 C28 C29 C30 -178.3(19) . . . . ?
C28 C29 C30 C31 0.0 . . . . ?
C29 C30 C31 N1 0.0 . . . . ?
C30 C31 N1 C32 0.0 . . . . ?
C31 N1 C32 C28 0.0 . . . . ?
C31 N1 C32 Cl6 178.2(19) . . . . ?
C29 C28 C32 N1 0.0 . . . . ?
Cl7 C28 C32 N1 178(2) . . . . ?
C29 C28 C32 Cl6 -178(2) . . . . ?
Cl7 C28 C32 Cl6 0.6(19) . . . . ?
Pt1A Cl6 C32 N1 178.7(10) . . . . ?
Pt1A Cl6 C32 C28 -3.4(18) . . . . ?
